data_1502136
loop_
_publ_author_name
'Hatakeyama, Takuji'
'Hashimoto, Sigma'
'Nakamura, Masaharu'

_publ_section_title
;
 Tandem phospha-Friedel-Crafts reaction toward curved \p-conjugated
 frameworks with a phosphorus ring junction.
;
_journal_issue 8
_journal_name_full 'Organic letters'
_journal_page_first 2130
_journal_page_last 2133
_journal_paper_doi 10.1021/ol200571s
_journal_volume 13
_journal_year 2011
_chemical_absolute_configuration 'CHOOSE rm ad rmad syn or unk'
_chemical_formula_moiety 'C28 H19 P S '
_chemical_formula_sum 'C28 H19 P S'
_chemical_formula_weight 418.49
_chemical_name_common 6,10-dimethyl-15b-(thiophospha)naphtho[1,8-ab]perylene
_space_group_IT_number 33
_symmetry_cell_setting orthorhombic
_symmetry_Int_Tables_number 33
_symmetry_space_group_name_Hall 'P 2c -2n'
_symmetry_space_group_name_H-M 'P n a 21'
_cell_angle_alpha 90.0000
_cell_angle_beta 90.0000
_cell_angle_gamma 90.0000
_cell_formula_units_Z 4
_cell_length_a 9.4741(17)
_cell_length_b 12.370(3)
_cell_length_c 17.179(4)
_cell_measurement_reflns_used 7369
_cell_measurement_temperature 173.1
_cell_measurement_theta_max 27.5
_cell_measurement_theta_min 3.2
_cell_volume 2013.3(8)
_computing_cell_refinement CrystalClear
_computing_data_collection CrystalClear
_computing_data_reduction CrystalStructure
_computing_publication_material 'CrystalStructure 3.8'
_computing_structure_refinement CRYSTALS
_computing_structure_solution SIR2002
_diffrn_ambient_temperature 173.1
_diffrn_detector_area_resol_mean 29.26
_diffrn_measured_fraction_theta_full 0.993
_diffrn_measured_fraction_theta_max 0.993
_diffrn_measurement_device_type 'Rigaku Saturn'
_diffrn_measurement_method \w
_diffrn_radiation_type 'Mo K\a'
_diffrn_radiation_wavelength 0.71070
_diffrn_reflns_av_R_equivalents 0.024
_diffrn_reflns_limit_h_max 9
_diffrn_reflns_limit_h_min -12
_diffrn_reflns_limit_k_max 13
_diffrn_reflns_limit_k_min -16
_diffrn_reflns_limit_l_max 22
_diffrn_reflns_limit_l_min -22
_diffrn_reflns_number 15247
_diffrn_reflns_theta_full 27.49
_diffrn_reflns_theta_max 27.49
_exptl_absorpt_coefficient_mu 0.253
_exptl_absorpt_correction_T_max 0.904
_exptl_absorpt_correction_T_min 0.867
_exptl_absorpt_correction_type numerical
_exptl_absorpt_process_details
;
    Higashi, T. (1999). Program for Absorption Correction.
    Rigaku Corporation, Tokyo, Japan.
;
_exptl_crystal_colour orange
_exptl_crystal_density_diffrn 1.381
_exptl_crystal_density_method 'not measured'
_exptl_crystal_description block
_exptl_crystal_F_000 872.00
_exptl_crystal_size_max 0.40
_exptl_crystal_size_mid 0.40
_exptl_crystal_size_min 0.40
_refine_diff_density_max 0.59
_refine_diff_density_min -0.32
_refine_ls_abs_structure_details 'Flack, H. D. (1983), Acta Cryst. A39, 876-881.  2214 Friedel Pairs'
_refine_ls_abs_structure_Flack 0.04(4)
_refine_ls_extinction_method none
_refine_ls_goodness_of_fit_ref 1.039
_refine_ls_hydrogen_treatment refall
_refine_ls_number_parameters 291
_refine_ls_number_reflns 4586
_refine_ls_R_factor_all 0.0252
_refine_ls_R_factor_gt 0.0233
_refine_ls_shift/su_max 0.0000
_refine_ls_structure_factor_coef Fsqd
_refine_ls_weighting_details 'w = 1/[0.0001Fo^2^ + 1.0000\s(Fo^2^)]/(4Fo^2^)'
_refine_ls_weighting_scheme calc
_refine_ls_wR_factor_ref 0.0550
_reflns_number_gt 4240
_reflns_number_total 4586
_reflns_threshold_expression F^2^>2.0\s(F^2^)
_cod_data_source_file ol200571s_si_003.cif
_cod_data_source_block Me-P=S-NapPery
_cod_original_formula_sum 'C28 H19 P S '
_cod_database_code 1502136

loop_
_symmetry_equiv_pos_site_id
_symmetry_equiv_pos_as_xyz
1 +X,+Y,+Z
2 1/2-X,1/2+Y,1/2+Z
3 1/2+X,1/2-Y,+Z
4 -X,-Y,1/2+Z

loop_
_atom_site_label
_atom_site_type_symbol
_atom_site_fract_x
_atom_site_fract_y
_atom_site_fract_z
_atom_site_U_iso_or_equiv
_atom_site_adp_type
_atom_site_occupancy
_atom_site_symmetry_multiplicity
_atom_site_calc_flag
_atom_site_refinement_flags
S(1) S -0.02502(4) 0.93507(3) 0.68579(3) 0.01815(8) Uani 1.00 1 d .
P(1) P 0.12781(4) 0.91644(3) 0.76207(3) 0.01338(7) Uani 1.00 1 d .
C(1) C 0.29845(14) 0.93072(12) 0.71601(8) 0.0161(3) Uani 1.00 1 d .
C(2) C 0.13607(14) 1.01360(11) 0.83949(8) 0.0152(3) Uani 1.00 1 d .
C(3) C 0.10565(14) 0.79276(11) 0.81643(8) 0.0158(3) Uani 1.00 1 d .
C(4) C 0.35119(15) 0.85030(12) 0.66939(8) 0.0209(3) Uani 1.00 1 d .
C(5) C 0.15701(16) 0.69397(11) 0.79248(8) 0.0194(3) Uani 1.00 1 d .
C(6) C 0.47278(17) 0.86630(13) 0.62363(9) 0.0254(4) Uani 1.00 1 d .
C(7) C 0.53107(17) 0.96691(13) 0.61887(9) 0.0244(4) Uani 1.00 1 d .
C(8) C 0.47363(15) 1.05450(13) 0.66171(8) 0.0206(3) Uani 1.00 1 d .
C(9) C 0.52418(17) 1.16112(14) 0.65082(9) 0.0281(4) Uani 1.00 1 d .
C(10) C 0.46319(16) 1.24524(13) 0.68840(10) 0.0287(3) Uani 1.00 1 d .
C(11) C 0.35867(16) 1.22912(12) 0.74590(9) 0.0231(3) Uani 1.00 1 d .
C(12) C 0.31420(14) 1.12435(11) 0.76332(9) 0.0184(3) Uani 1.00 1 d .
C(13) C 0.36177(15) 1.03644(11) 0.71503(8) 0.0165(3) Uani 1.00 1 d .
C(14) C 0.29717(18) 1.33030(13) 0.78211(10) 0.0326(4) Uani 1.00 1 d .
C(15) C 0.23062(14) 1.10084(11) 0.83437(8) 0.0178(3) Uani 1.00 1 d .
C(16) C 0.25503(17) 1.16122(13) 0.90208(9) 0.0247(4) Uani 1.00 1 d .
C(17) C 0.18304(17) 1.13911(13) 0.97010(9) 0.0264(4) Uani 1.00 1 d .
C(18) C 0.08497(16) 1.05675(12) 0.97311(9) 0.0236(3) Uani 1.00 1 d .
C(19) C 0.05908(14) 0.99228(12) 0.90808(8) 0.0176(3) Uani 1.00 1 d .
C(20) C 0.10866(17) 0.59709(12) 0.82540(9) 0.0256(4) Uani 1.00 1 d .
C(21) C 0.00051(17) 0.59943(13) 0.87854(9) 0.0268(4) Uani 1.00 1 d .
C(22) C -0.05303(15) 0.69842(13) 0.90587(9) 0.0219(3) Uani 1.00 1 d .
C(23) C -0.16526(17) 0.70213(14) 0.96077(9) 0.0274(4) Uani 1.00 1 d .
C(24) C -0.21485(16) 0.79851(14) 0.98706(9) 0.0286(4) Uani 1.00 1 d .
C(25) C -0.15058(15) 0.89762(14) 0.96665(9) 0.0241(3) Uani 1.00 1 d .
C(26) C -0.03496(14) 0.89692(12) 0.91632(8) 0.0184(3) Uani 1.00 1 d .
C(27) C 0.00554(15) 0.79746(12) 0.87906(8) 0.0177(3) Uani 1.00 1 d .
C(28) C -0.21679(17) 0.99830(14) 0.99954(9) 0.0328(4) Uani 1.00 1 d .
H(1) H 0.3051 0.7821 0.6681 0.024 Uiso 1.00 1 c R
H(2) H 0.2271 0.6915 0.7530 0.023 Uiso 1.00 1 c R
H(3) H 0.5140 0.8076 0.5962 0.031 Uiso 1.00 1 c R
H(4) H 0.6110 0.9784 0.5865 0.029 Uiso 1.00 1 c R
H(5) H 0.6017 1.1736 0.6169 0.034 Uiso 1.00 1 c R
H(6) H 0.4915 1.3168 0.6758 0.035 Uiso 1.00 1 c R
H(7) H 0.2055 1.3154 0.8017 0.039 Uiso 1.00 1 c R
H(8) H 0.3565 1.3533 0.8235 0.039 Uiso 1.00 1 c R
H(9) H 0.2915 1.3857 0.7440 0.039 Uiso 1.00 1 c R
H(10) H 0.3224 1.2181 0.9012 0.030 Uiso 1.00 1 c R
H(11) H 0.2005 1.1814 1.0152 0.032 Uiso 1.00 1 c R
H(12) H 0.0351 1.0435 1.0201 0.028 Uiso 1.00 1 c R
H(13) H 0.1501 0.5302 0.8108 0.031 Uiso 1.00 1 c R
H(14) H -0.0385 0.5335 0.8971 0.032 Uiso 1.00 1 c R
H(15) H -0.2057 0.6368 0.9794 0.033 Uiso 1.00 1 c R
H(16) H -0.2957 0.7994 1.0198 0.034 Uiso 1.00 1 c R
H(17) H -0.1749 1.0148 1.0484 0.039 Uiso 1.00 1 c R
H(18) H -0.2021 1.0567 0.9646 0.039 Uiso 1.00 1 c R
H(19) H -0.3152 0.9870 1.0063 0.040 Uiso 1.00 1 c R

loop_
_atom_site_aniso_label
_atom_site_aniso_U_11
_atom_site_aniso_U_22
_atom_site_aniso_U_33
_atom_site_aniso_U_12
_atom_site_aniso_U_13
_atom_site_aniso_U_23
S(1) 0.01915(16) 0.01945(17) 0.01586(16) 0.00131(14) -0.00388(15) 0.00083(16)
P(1) 0.01470(16) 0.01310(15) 0.01234(15) 0.00047(13) 0.00073(14) -0.00061(15)
C(1) 0.0148(6) 0.0179(7) 0.0157(6) 0.0014(5) 0.0005(5) 0.0017(5)
C(2) 0.0152(6) 0.0149(6) 0.0155(6) 0.0043(5) -0.0008(5) -0.0021(5)
C(3) 0.0173(6) 0.0154(7) 0.0147(6) -0.0011(5) -0.0026(5) 0.0016(5)
C(4) 0.0243(7) 0.0186(7) 0.0199(7) 0.0020(6) 0.0028(5) -0.0007(5)
C(5) 0.0234(7) 0.0168(7) 0.0180(6) -0.0006(5) -0.0041(5) 0.0001(5)
C(6) 0.0266(8) 0.0286(9) 0.0209(7) 0.0091(7) 0.0061(6) -0.0017(6)
C(7) 0.0206(7) 0.0351(9) 0.0176(7) 0.0028(7) 0.0034(6) 0.0036(6)
C(8) 0.0188(7) 0.0256(7) 0.0175(7) -0.0017(6) -0.0013(5) 0.0024(6)
C(9) 0.0253(8) 0.0321(9) 0.0268(8) -0.0098(7) 0.0047(6) 0.0061(7)
C(10) 0.0327(8) 0.0226(7) 0.0309(8) -0.0109(6) -0.0015(8) 0.0066(8)
C(11) 0.0236(7) 0.0198(7) 0.0259(8) -0.0035(6) -0.0026(6) -0.0005(6)
C(12) 0.0178(6) 0.0182(6) 0.0191(6) -0.0023(5) -0.0017(6) -0.0010(6)
C(13) 0.0170(6) 0.0178(6) 0.0148(6) -0.0001(5) -0.0030(5) 0.0019(5)
C(14) 0.0376(9) 0.0173(8) 0.0430(11) -0.0063(6) 0.0019(8) -0.0029(7)
C(15) 0.0174(6) 0.0160(6) 0.0201(7) 0.0033(5) -0.0019(5) -0.0030(5)
C(16) 0.0269(8) 0.0197(7) 0.0275(8) -0.0022(6) -0.0010(6) -0.0067(6)
C(17) 0.0316(8) 0.0268(8) 0.0207(7) 0.0018(7) -0.0033(6) -0.0106(6)
C(18) 0.0229(7) 0.0300(8) 0.0181(7) 0.0053(6) 0.0019(6) -0.0044(6)
C(19) 0.0166(6) 0.0206(7) 0.0155(7) 0.0050(5) 0.0002(5) -0.0006(5)
C(20) 0.0342(8) 0.0159(7) 0.0266(8) 0.0010(6) -0.0123(7) 0.0017(6)
C(21) 0.0309(8) 0.0217(8) 0.0277(8) -0.0107(7) -0.0135(6) 0.0084(6)
C(22) 0.0194(7) 0.0276(8) 0.0187(7) -0.0075(6) -0.0071(6) 0.0078(6)
C(23) 0.0215(7) 0.0405(10) 0.0202(7) -0.0133(7) -0.0060(6) 0.0120(7)
C(24) 0.0174(7) 0.0504(11) 0.0180(7) -0.0059(7) -0.0006(6) 0.0071(7)
C(25) 0.0163(7) 0.0423(9) 0.0137(6) -0.0001(6) -0.0021(5) 0.0010(6)
C(26) 0.0153(6) 0.0267(8) 0.0134(6) 0.0008(6) -0.0017(5) 0.0029(6)
C(27) 0.0156(6) 0.0220(7) 0.0155(7) -0.0011(5) -0.0052(5) 0.0046(5)
C(28) 0.0213(7) 0.0555(12) 0.0216(8) 0.0042(8) 0.0050(6) -0.0074(8)

loop_
_atom_type_symbol
_atom_type_description
_atom_type_scat_dispersion_real
_atom_type_scat_dispersion_imag
_atom_type_scat_source
C C 0.003 0.002
;
International Tables for Crystallography
(1992, Vol. C, Tables 4.2.6.8 and 6.1.1.4)
;
H H 0.000 0.000
;
International Tables for Crystallography
(1992, Vol. C, Table 6.1.1.4)
;
P P 0.102 0.094
;
International Tables for Crystallography
(1992, Vol. C, Tables 4.2.6.8 and 6.1.1.4)
;
S S 0.125 0.123
;
International Tables for Crystallography
(1992, Vol. C, Tables 4.2.6.8 and 6.1.1.4)
;

loop_
_geom_angle_atom_site_label_1
_geom_angle_atom_site_label_2
_geom_angle_atom_site_label_3
_geom_angle
_geom_angle_publ_flag
S(1) P(1) C(1) 110.81(5) yes
S(1) P(1) C(2) 116.59(4) yes
S(1) P(1) C(3) 111.01(4) yes
C(1) P(1) C(2) 102.70(6) yes
C(1) P(1) C(3) 114.41(6) yes
C(2) P(1) C(3) 100.92(6) yes
P(1) C(1) C(4) 120.69(11) yes
P(1) C(1) C(13) 117.81(10) yes
C(4) C(1) C(13) 120.04(12) yes
P(1) C(2) C(15) 119.72(10) yes
P(1) C(2) C(19) 118.12(10) yes
C(15) C(2) C(19) 121.70(12) yes
P(1) C(3) C(5) 123.79(10) yes
P(1) C(3) C(27) 115.49(10) yes
C(5) C(3) C(27) 119.53(12) yes
C(1) C(4) C(6) 121.46(13) yes
C(3) C(5) C(20) 121.47(13) yes
C(4) C(6) C(7) 119.52(14) yes
C(6) C(7) C(8) 120.70(14) yes
C(7) C(8) C(9) 120.89(13) yes
C(7) C(8) C(13) 120.09(13) yes
C(9) C(8) C(13) 119.00(13) yes
C(8) C(9) C(10) 120.57(14) yes
C(9) C(10) C(11) 121.60(14) yes
C(10) C(11) C(12) 119.52(13) yes
C(10) C(11) C(14) 116.12(13) yes
C(12) C(11) C(14) 124.30(13) yes
C(11) C(12) C(13) 118.91(13) yes
C(11) C(12) C(15) 121.31(12) yes
C(13) C(12) C(15) 119.53(11) yes
C(1) C(13) C(8) 117.53(12) yes
C(1) C(13) C(12) 123.30(12) yes
C(8) C(13) C(12) 119.14(12) yes
C(2) C(15) C(12) 122.83(12) yes
C(2) C(15) C(16) 117.55(12) yes
C(12) C(15) C(16) 119.36(12) yes
C(15) C(16) C(17) 121.03(14) yes
C(16) C(17) C(18) 120.71(14) yes
C(17) C(18) C(19) 120.71(13) yes
C(2) C(19) C(18) 118.12(12) yes
C(2) C(19) C(26) 122.57(12) yes
C(18) C(19) C(26) 118.91(12) yes
C(5) C(20) C(21) 119.61(13) yes
C(20) C(21) C(22) 120.65(14) yes
C(21) C(22) C(23) 121.28(14) yes
C(21) C(22) C(27) 120.10(13) yes
C(23) C(22) C(27) 118.61(14) yes
C(22) C(23) C(24) 120.49(15) yes
C(23) C(24) C(25) 121.99(14) yes
C(24) C(25) C(26) 119.12(14) yes
C(24) C(25) C(28) 116.44(13) yes
C(26) C(25) C(28) 124.41(14) yes
C(19) C(26) C(25) 121.67(13) yes
C(19) C(26) C(27) 118.48(11) yes
C(25) C(26) C(27) 119.35(13) yes
C(3) C(27) C(22) 117.76(12) yes
C(3) C(27) C(26) 122.97(12) yes
C(22) C(27) C(26) 119.25(12) yes
C(1) C(4) H(1) 119.3 no
C(6) C(4) H(1) 119.2 no
C(3) C(5) H(2) 119.2 no
C(20) C(5) H(2) 119.3 no
C(4) C(6) H(3) 120.4 no
C(7) C(6) H(3) 120.1 no
C(6) C(7) H(4) 119.6 no
C(8) C(7) H(4) 119.7 no
C(8) C(9) H(5) 119.6 no
C(10) C(9) H(5) 119.8 no
C(9) C(10) H(6) 119.2 no
C(11) C(10) H(6) 119.2 no
C(11) C(14) H(7) 109.7 no
C(11) C(14) H(8) 109.1 no
C(11) C(14) H(9) 109.6 no
H(7) C(14) H(8) 109.5 no
H(7) C(14) H(9) 109.5 no
H(8) C(14) H(9) 109.5 no
C(15) C(16) H(10) 119.5 no
C(17) C(16) H(10) 119.5 no
C(16) C(17) H(11) 119.7 no
C(18) C(17) H(11) 119.5 no
C(17) C(18) H(12) 119.6 no
C(19) C(18) H(12) 119.7 no
C(5) C(20) H(13) 120.2 no
C(21) C(20) H(13) 120.1 no
C(20) C(21) H(14) 119.7 no
C(22) C(21) H(14) 119.7 no
C(22) C(23) H(15) 119.8 no
C(24) C(23) H(15) 119.7 no
C(23) C(24) H(16) 119.0 no
C(25) C(24) H(16) 119.0 no
C(25) C(28) H(17) 109.6 no
C(25) C(28) H(18) 109.3 no
C(25) C(28) H(19) 109.5 no
H(17) C(28) H(18) 109.5 no
H(17) C(28) H(19) 109.5 no
H(18) C(28) H(19) 109.5 no

loop_
_geom_bond_atom_site_label_1
_geom_bond_atom_site_label_2
_geom_bond_distance
_geom_bond_publ_flag
S(1) P(1) 1.9664(6) yes
P(1) C(1) 1.8086(13) yes
P(1) C(2) 1.7943(14) yes
P(1) C(3) 1.8047(14) yes
C(1) C(4) 1.371(2) yes
C(1) C(13) 1.439(2) yes
C(2) C(15) 1.4053(19) yes
C(2) C(19) 1.4107(19) yes
C(3) C(5) 1.3782(19) yes
C(3) C(27) 1.4355(19) yes
C(4) C(6) 1.409(2) yes
C(5) C(20) 1.402(2) yes
C(6) C(7) 1.364(2) yes
C(7) C(8) 1.418(2) yes
C(8) C(9) 1.416(2) yes
C(8) C(13) 1.4185(19) yes
C(9) C(10) 1.354(2) yes
C(10) C(11) 1.413(2) yes
C(11) C(12) 1.395(2) yes
C(11) C(14) 1.514(2) yes
C(12) C(13) 1.4401(19) yes
C(12) C(15) 1.484(2) yes
C(15) C(16) 1.402(2) yes
C(16) C(17) 1.380(2) yes
C(17) C(18) 1.380(2) yes
C(18) C(19) 1.394(2) yes
C(19) C(26) 1.485(2) yes
C(20) C(21) 1.373(2) yes
C(21) C(22) 1.406(2) yes
C(22) C(23) 1.422(2) yes
C(22) C(27) 1.422(2) yes
C(23) C(24) 1.359(2) yes
C(24) C(25) 1.413(2) yes
C(25) C(26) 1.3955(19) yes
C(25) C(28) 1.505(2) yes
C(26) C(27) 1.439(2) yes
C(4) H(1) 0.950 no
C(5) H(2) 0.950 no
C(6) H(3) 0.950 no
C(7) H(4) 0.950 no
C(9) H(5) 0.950 no
C(10) H(6) 0.950 no
C(14) H(7) 0.950 no
C(14) H(8) 0.950 no
C(14) H(9) 0.950 no
C(16) H(10) 0.950 no
C(17) H(11) 0.950 no
C(18) H(12) 0.950 no
C(20) H(13) 0.950 no
C(21) H(14) 0.950 no
C(23) H(15) 0.950 no
C(24) H(16) 0.950 no
C(28) H(17) 0.950 no
C(28) H(18) 0.950 no
C(28) H(19) 0.950 no

loop_
_geom_contact_atom_site_label_1
_geom_contact_atom_site_label_2
_geom_contact_distance
_geom_contact_site_symmetry_2
S(1) C(1) 3.1087(13) .
S(1) C(2) 3.2007(14) .
S(1) C(3) 3.1094(14) .
P(1) C(4) 2.7718(14) .
P(1) C(5) 2.8147(14) .
P(1) C(12) 3.1198(14) .
P(1) C(13) 2.7874(14) .
P(1) C(15) 2.7739(14) .
P(1) C(19) 2.7560(14) .
P(1) C(26) 3.0754(14) .
P(1) C(27) 2.7472(14) .
C(1) S(1) 3.1087(13) .
C(1) C(2) 2.8138(19) .
C(1) C(3) 3.0372(19) .
C(1) C(5) 3.478(2) .
C(1) C(6) 2.425(2) .
C(1) C(7) 2.800(2) .
C(1) C(8) 2.443(2) .
C(1) C(12) 2.534(2) .
C(1) C(15) 2.9960(19) .
C(1) C(20) 3.505(2) 3_565
C(1) C(21) 3.406(2) 3_565
C(2) S(1) 3.2007(14) .
C(2) C(1) 2.8138(19) .
C(2) C(3) 2.7754(19) .
C(2) C(12) 2.5372(19) .
C(2) C(13) 3.0370(19) .
C(2) C(16) 2.400(2) .
C(2) C(17) 2.765(2) .
C(2) C(18) 2.406(2) .
C(2) C(26) 2.5398(19) .
C(2) C(27) 3.0232(19) .
C(3) S(1) 3.1094(14) .
C(3) C(1) 3.0372(19) .
C(3) C(2) 2.7754(19) .
C(3) C(4) 3.5070(19) .
C(3) C(19) 2.9606(19) .
C(3) C(20) 2.426(2) .
C(3) C(21) 2.802(2) .
C(3) C(22) 2.446(2) .
C(3) C(22) 3.5818(19) 3_565
C(3) C(23) 3.296(2) 3_565
C(3) C(24) 3.572(2) 3_565
C(3) C(26) 2.5258(19) .
C(4) P(1) 2.7718(14) .
C(4) C(3) 3.5070(19) .
C(4) C(5) 3.405(2) .
C(4) C(7) 2.395(2) .
C(4) C(8) 2.783(2) .
C(4) C(13) 2.434(2) .
C(5) P(1) 2.8147(14) .
C(5) C(1) 3.478(2) .
C(5) C(4) 3.405(2) .
C(5) C(6) 3.466(2) 3_465
C(5) C(21) 2.398(2) .
C(5) C(22) 2.785(2) .
C(5) C(23) 3.584(2) 3_565
C(5) C(24) 3.558(2) 3_565
C(5) C(27) 2.431(2) .
C(6) C(1) 2.425(2) .
C(6) C(5) 3.466(2) 3_565
C(6) C(8) 2.418(2) .
C(6) C(13) 2.829(2) .
C(7) C(1) 2.800(2) .
C(7) C(4) 2.395(2) .
C(7) C(9) 2.465(2) .
C(7) C(13) 2.458(2) .
C(8) C(1) 2.443(2) .
C(8) C(4) 2.783(2) .
C(8) C(6) 2.418(2) .
C(8) C(10) 2.406(2) .
C(8) C(11) 2.818(2) .
C(8) C(12) 2.465(2) .
C(9) C(7) 2.465(2) .
C(9) C(11) 2.415(2) .
C(9) C(12) 2.811(2) .
C(9) C(13) 2.442(2) .
C(9) C(14) 3.433(2) 3_575
C(9) C(23) 3.564(2) 2_554
C(10) C(8) 2.406(2) .
C(10) C(12) 2.426(2) .
C(10) C(13) 2.794(2) .
C(10) C(14) 2.484(2) .
C(11) C(8) 2.818(2) .
C(11) C(9) 2.415(2) .
C(11) C(13) 2.442(2) .
C(11) C(15) 2.510(2) .
C(11) C(16) 2.978(2) .
C(12) P(1) 3.1198(14) .
C(12) C(1) 2.534(2) .
C(12) C(2) 2.5372(19) .
C(12) C(8) 2.465(2) .
C(12) C(9) 2.811(2) .
C(12) C(10) 2.426(2) .
C(12) C(14) 2.573(2) .
C(12) C(16) 2.491(2) .
C(13) P(1) 2.7874(14) .
C(13) C(2) 3.0370(19) .
C(13) C(4) 2.434(2) .
C(13) C(6) 2.829(2) .
C(13) C(7) 2.458(2) .
C(13) C(9) 2.442(2) .
C(13) C(10) 2.794(2) .
C(13) C(11) 2.442(2) .
C(13) C(15) 2.5262(19) .
C(13) C(20) 3.434(2) 3_565
C(13) C(21) 3.527(2) 3_565
C(14) C(9) 3.433(2) 3_475
C(14) C(10) 2.484(2) .
C(14) C(12) 2.573(2) .
C(14) C(15) 3.043(2) .
C(14) C(16) 2.963(2) .
C(15) P(1) 2.7739(14) .
C(15) C(1) 2.9960(19) .
C(15) C(11) 2.510(2) .
C(15) C(13) 2.5262(19) .
C(15) C(14) 3.043(2) .
C(15) C(17) 2.422(2) .
C(15) C(18) 2.808(2) .
C(15) C(19) 2.4593(19) .
C(16) C(2) 2.400(2) .
C(16) C(11) 2.978(2) .
C(16) C(12) 2.491(2) .
C(16) C(14) 2.963(2) .
C(16) C(18) 2.399(2) .
C(16) C(19) 2.797(2) .
C(17) C(2) 2.765(2) .
C(17) C(15) 2.422(2) .
C(17) C(19) 2.411(2) .
C(18) C(2) 2.406(2) .
C(18) C(15) 2.808(2) .
C(18) C(16) 2.399(2) .
C(18) C(25) 2.978(2) .
C(18) C(26) 2.480(2) .
C(18) C(28) 2.984(2) .
C(19) P(1) 2.7560(14) .
C(19) C(3) 2.9606(19) .
C(19) C(15) 2.4593(19) .
C(19) C(16) 2.797(2) .
C(19) C(17) 2.411(2) .
C(19) C(25) 2.516(2) .
C(19) C(27) 2.513(2) .
C(19) C(28) 3.050(2) .
C(20) C(1) 3.505(2) 3_465
C(20) C(3) 2.426(2) .
C(20) C(13) 3.434(2) 3_465
C(20) C(22) 2.414(2) .
C(20) C(24) 3.489(2) 3_565
C(20) C(25) 3.331(2) 3_565
C(20) C(27) 2.819(2) .
C(21) C(1) 3.406(2) 3_465
C(21) C(3) 2.802(2) .
C(21) C(5) 2.398(2) .
C(21) C(13) 3.527(2) 3_465
C(21) C(23) 2.465(2) .
C(21) C(24) 3.513(2) 3_565
C(21) C(27) 2.450(2) .
C(21) C(28) 3.599(2) 3_565
C(22) C(3) 2.446(2) .
C(22) C(3) 3.5818(19) 3_465
C(22) C(5) 2.785(2) .
C(22) C(20) 2.414(2) .
C(22) C(24) 2.414(2) .
C(22) C(24) 3.495(2) 3_565
C(22) C(25) 2.831(2) .
C(22) C(26) 2.468(2) .
C(23) C(3) 3.296(2) 3_465
C(23) C(5) 3.584(2) 3_465
C(23) C(9) 3.564(2) 2_545
C(23) C(21) 2.465(2) .
C(23) C(25) 2.424(2) .
C(23) C(26) 2.813(2) .
C(23) C(27) 2.445(2) .
C(23) C(27) 3.420(2) 3_465
C(24) C(3) 3.572(2) 3_465
C(24) C(5) 3.558(2) 3_465
C(24) C(20) 3.489(2) 3_465
C(24) C(21) 3.513(2) 3_465
C(24) C(22) 2.414(2) .
C(24) C(22) 3.495(2) 3_465
C(24) C(26) 2.421(2) .
C(24) C(27) 2.793(2) .
C(24) C(27) 3.445(2) 3_465
C(24) C(28) 2.481(2) .
C(25) C(18) 2.978(2) .
C(25) C(19) 2.516(2) .
C(25) C(20) 3.331(2) 3_465
C(25) C(22) 2.831(2) .
C(25) C(23) 2.424(2) .
C(25) C(27) 2.447(2) .
C(26) P(1) 3.0754(14) .
C(26) C(2) 2.5398(19) .
C(26) C(3) 2.5258(19) .
C(26) C(18) 2.480(2) .
C(26) C(22) 2.468(2) .
C(26) C(23) 2.813(2) .
C(26) C(24) 2.421(2) .
C(26) C(28) 2.566(2) .
C(27) P(1) 2.7472(14) .
C(27) C(2) 3.0232(19) .
C(27) C(5) 2.431(2) .
C(27) C(19) 2.513(2) .
C(27) C(20) 2.819(2) .
C(27) C(21) 2.450(2) .
C(27) C(23) 2.445(2) .
C(27) C(23) 3.420(2) 3_565
C(27) C(24) 2.793(2) .
C(27) C(24) 3.445(2) 3_565
C(27) C(25) 2.447(2) .
C(28) C(18) 2.984(2) .
C(28) C(19) 3.050(2) .
C(28) C(21) 3.599(2) 3_465
C(28) C(24) 2.481(2) .
C(28) C(26) 2.566(2) .
S(1) H(1) 3.147 3_465
S(1) H(2) 3.049 3_465
S(1) H(3) 3.394 3_465
S(1) H(6) 3.078 3_475
S(1) H(9) 2.989 3_475
S(1) H(12) 2.860 4_574
S(1) H(17) 3.090 4_574
P(1) H(1) 2.861 .
P(1) H(2) 2.941 .
C(1) H(1) 2.015 .
C(1) H(2) 3.101 .
C(1) H(3) 3.276 .
C(1) H(14) 3.501 3_565
C(1) H(17) 3.181 4_574
C(2) H(8) 3.131 3_475
C(2) H(10) 3.262 .
C(2) H(12) 3.268 .
C(2) H(14) 3.290 3_565
C(2) H(15) 3.389 3_565
C(3) H(1) 3.175 .
C(3) H(2) 2.020 .
C(3) H(13) 3.277 .
C(3) H(15) 3.434 3_565
C(4) H(2) 2.702 .
C(4) H(3) 2.059 .
C(4) H(4) 3.255 .
C(4) H(11) 3.408 2_544
C(4) H(17) 3.146 4_574
C(4) H(19) 3.466 4_574
C(5) H(1) 2.779 .
C(5) H(13) 2.052 .
C(5) H(14) 3.256 .
C(6) H(1) 2.048 .
C(6) H(2) 3.354 3_565
C(6) H(4) 2.011 .
C(6) H(11) 3.375 2_544
C(6) H(17) 3.435 4_574
C(6) H(19) 3.095 4_574
C(7) H(1) 3.244 .
C(7) H(2) 3.549 3_565
C(7) H(3) 2.015 .
C(7) H(5) 2.643 .
C(7) H(13) 3.486 3_565
C(7) H(15) 3.591 2_554
C(7) H(17) 3.592 4_574
C(7) H(19) 2.871 4_574
C(8) H(3) 3.278 .
C(8) H(4) 2.061 .
C(8) H(5) 2.058 .
C(8) H(6) 3.258 .
C(8) H(9) 3.408 3_575
C(8) H(13) 3.234 3_565
C(8) H(16) 3.472 4_574
C(8) H(17) 3.541 4_574
C(8) H(19) 3.105 4_574
C(9) H(4) 2.647 .
C(9) H(6) 1.997 .
C(9) H(7) 3.124 3_575
C(9) H(9) 3.051 3_575
C(9) H(15) 3.423 2_554
C(9) H(16) 3.161 4_574
C(10) H(5) 2.004 .
C(10) H(7) 3.241 .
C(10) H(7) 3.102 3_575
C(10) H(8) 2.863 .
C(10) H(9) 2.565 .
C(10) H(16) 3.349 4_574
C(11) H(5) 3.268 .
C(11) H(5) 3.505 3_475
C(11) H(6) 2.052 .
C(11) H(7) 2.041 .
C(11) H(7) 3.467 3_575
C(11) H(8) 2.034 .
C(11) H(9) 2.040 .
C(11) H(10) 2.693 .
C(12) H(6) 3.279 .
C(12) H(6) 3.483 3_475
C(12) H(7) 2.661 .
C(12) H(8) 3.042 .
C(12) H(9) 3.258 .
C(12) H(10) 2.638 .
C(12) H(14) 3.323 3_565
C(13) H(1) 3.292 .
C(13) H(4) 3.311 .
C(13) H(5) 3.299 .
C(13) H(13) 3.294 3_565
C(13) H(14) 3.380 3_565
C(13) H(17) 3.425 4_574
C(14) H(5) 3.389 3_475
C(14) H(6) 2.598 .
C(14) H(10) 2.484 .
C(14) H(13) 2.880 1_565
C(14) H(18) 3.432 3_575
C(15) H(7) 2.722 .
C(15) H(8) 3.348 .
C(15) H(8) 3.595 3_475
C(15) H(10) 2.044 .
C(15) H(11) 3.276 .
C(15) H(14) 2.951 3_565
C(16) H(7) 2.613 .
C(16) H(8) 2.897 .
C(16) H(11) 2.027 .
C(16) H(12) 3.252 .
C(16) H(14) 3.104 3_565
C(17) H(3) 3.538 2_555
C(17) H(4) 3.150 4_675
C(17) H(10) 2.025 .
C(17) H(12) 2.025 .
C(17) H(15) 3.575 3_565
C(18) H(4) 3.505 4_675
C(18) H(8) 3.540 3_475
C(18) H(10) 3.251 .
C(18) H(11) 2.025 .
C(18) H(15) 3.111 3_565
C(18) H(17) 2.829 .
C(18) H(18) 2.723 .
C(19) H(8) 3.073 3_475
C(19) H(11) 3.265 .
C(19) H(12) 2.039 .
C(19) H(15) 3.003 3_565
C(19) H(17) 3.286 .
C(19) H(18) 2.775 .
C(20) H(2) 2.042 .
C(20) H(9) 3.434 1_545
C(20) H(14) 2.019 .
C(20) H(18) 3.543 3_565
C(20) H(19) 3.356 3_565
C(21) H(2) 3.250 .
C(21) H(13) 2.024 .
C(21) H(15) 2.652 .
C(21) H(16) 3.344 3_565
C(21) H(19) 3.002 3_565
C(22) H(13) 3.271 .
C(22) H(14) 2.050 .
C(22) H(15) 2.066 .
C(22) H(16) 3.267 .
C(22) H(16) 3.126 3_565
C(23) H(4) 3.548 2_545
C(23) H(5) 2.772 2_545
C(23) H(14) 2.644 .
C(23) H(16) 2.001 .
C(24) H(5) 2.918 2_545
C(24) H(15) 2.007 .
C(24) H(17) 2.900 .
C(24) H(18) 3.220 .
C(24) H(19) 2.540 .
C(25) H(12) 2.682 .
C(25) H(13) 3.395 3_465
C(25) H(15) 3.276 .
C(25) H(16) 2.049 .
C(25) H(17) 2.031 .
C(25) H(18) 2.028 .
C(25) H(19) 2.030 .
C(26) H(12) 2.628 .
C(26) H(15) 3.329 3_565
C(26) H(16) 3.273 .
C(26) H(17) 3.005 .
C(26) H(18) 2.665 .
C(26) H(19) 3.268 .
C(27) H(2) 3.289 .
C(27) H(2) 3.416 3_465
C(27) H(14) 3.306 .
C(27) H(15) 3.305 .
C(27) H(15) 3.334 3_565
C(27) H(16) 3.290 3_565
C(28) H(12) 2.476 .
C(28) H(13) 3.496 3_465
C(28) H(14) 3.542 3_465
C(28) H(16) 2.595 .
H(1) S(1) 3.147 3_565
H(1) P(1) 2.861 .
H(1) C(1) 2.015 .
H(1) C(3) 3.175 .
H(1) C(5) 2.779 .
H(1) C(6) 2.048 .
H(1) C(7) 3.244 .
H(1) C(13) 3.292 .
H(1) H(2) 1.982 .
H(1) H(3) 2.355 .
H(1) H(3) 3.219 3_465
H(1) H(11) 2.907 2_544
H(1) H(17) 3.473 4_574
H(2) S(1) 3.049 3_565
H(2) P(1) 2.941 .
H(2) C(1) 3.101 .
H(2) C(3) 2.020 .
H(2) C(4) 2.702 .
H(2) C(6) 3.354 3_465
H(2) C(7) 3.549 3_465
H(2) C(20) 2.042 .
H(2) C(21) 3.250 .
H(2) C(27) 3.289 .
H(2) C(27) 3.416 3_565
H(2) H(1) 1.982 .
H(2) H(3) 3.366 3_465
H(2) H(13) 2.346 .
H(3) S(1) 3.394 3_565
H(3) C(1) 3.276 .
H(3) C(4) 2.059 .
H(3) C(7) 2.015 .
H(3) C(8) 3.278 .
H(3) C(17) 3.538 2_544
H(3) H(1) 2.355 .
H(3) H(1) 3.219 3_565
H(3) H(2) 3.366 3_565
H(3) H(4) 2.310 .
H(3) H(11) 2.915 2_544
H(3) H(11) 3.044 4_674
H(3) H(12) 3.549 2_544
H(3) H(19) 3.519 4_574
H(4) C(4) 3.255 .
H(4) C(6) 2.011 .
H(4) C(8) 2.061 .
H(4) C(9) 2.647 .
H(4) C(13) 3.311 .
H(4) C(17) 3.150 4_674
H(4) C(18) 3.505 4_674
H(4) C(23) 3.548 2_554
H(4) H(3) 2.310 .
H(4) H(5) 2.472 .
H(4) H(11) 2.932 4_674
H(4) H(12) 3.552 4_674
H(4) H(14) 3.395 2_554
H(4) H(15) 2.834 2_554
H(4) H(19) 3.152 4_574
H(5) C(7) 2.643 .
H(5) C(8) 2.058 .
H(5) C(10) 2.004 .
H(5) C(11) 3.268 .
H(5) C(11) 3.505 3_575
H(5) C(13) 3.299 .
H(5) C(14) 3.389 3_575
H(5) C(23) 2.772 2_554
H(5) C(24) 2.918 2_554
H(5) H(4) 2.472 .
H(5) H(6) 2.292 .
H(5) H(7) 3.327 3_575
H(5) H(9) 2.921 3_575
H(5) H(15) 2.600 2_554
H(5) H(16) 2.930 2_554
H(5) H(16) 3.362 4_574
H(6) S(1) 3.078 3_575
H(6) C(8) 3.258 .
H(6) C(9) 1.997 .
H(6) C(11) 2.052 .
H(6) C(12) 3.279 .
H(6) C(12) 3.483 3_575
H(6) C(14) 2.598 .
H(6) H(5) 2.292 .
H(6) H(7) 3.467 .
H(6) H(7) 3.385 3_575
H(6) H(8) 2.877 .
H(6) H(9) 2.385 .
H(6) H(16) 3.563 4_574
H(7) C(9) 3.124 3_475
H(7) C(10) 3.241 .
H(7) C(10) 3.102 3_475
H(7) C(11) 2.041 .
H(7) C(11) 3.467 3_475
H(7) C(12) 2.661 .
H(7) C(15) 2.722 .
H(7) C(16) 2.613 .
H(7) H(5) 3.327 3_475
H(7) H(6) 3.467 .
H(7) H(6) 3.385 3_475
H(7) H(8) 1.551 .
H(7) H(9) 1.551 .
H(7) H(10) 2.365 .
H(7) H(13) 2.713 1_565
H(7) H(18) 3.331 3_575
H(8) C(2) 3.131 3_575
H(8) C(10) 2.863 .
H(8) C(11) 2.034 .
H(8) C(12) 3.042 .
H(8) C(15) 3.348 .
H(8) C(15) 3.595 3_575
H(8) C(16) 2.897 .
H(8) C(18) 3.540 3_575
H(8) C(19) 3.073 3_575
H(8) H(6) 2.877 .
H(8) H(7) 1.551 .
H(8) H(9) 1.551 .
H(8) H(10) 2.164 .
H(8) H(13) 2.942 1_565
H(8) H(18) 2.724 3_575
H(9) S(1) 2.989 3_575
H(9) C(8) 3.408 3_475
H(9) C(9) 3.051 3_475
H(9) C(10) 2.565 .
H(9) C(11) 2.040 .
H(9) C(12) 3.258 .
H(9) C(20) 3.434 1_565
H(9) H(5) 2.921 3_475
H(9) H(6) 2.385 .
H(9) H(7) 1.551 .
H(9) H(8) 1.551 .
H(9) H(10) 3.418 .
H(9) H(13) 2.511 1_565
H(10) C(2) 3.262 .
H(10) C(11) 2.693 .
H(10) C(12) 2.638 .
H(10) C(14) 2.484 .
H(10) C(15) 2.044 .
H(10) C(17) 2.025 .
H(10) C(18) 3.251 .
H(10) H(7) 2.365 .
H(10) H(8) 2.164 .
H(10) H(9) 3.418 .
H(10) H(11) 2.319 .
H(10) H(14) 3.381 3_565
H(10) H(18) 3.000 3_575
H(11) C(4) 3.408 2_555
H(11) C(6) 3.375 2_555
H(11) C(15) 3.276 .
H(11) C(16) 2.027 .
H(11) C(18) 2.025 .
H(11) C(19) 3.265 .
H(11) H(1) 2.907 2_555
H(11) H(3) 2.915 2_555
H(11) H(3) 3.044 4_675
H(11) H(4) 2.932 4_675
H(11) H(10) 2.319 .
H(11) H(12) 2.318 .
H(11) H(18) 3.479 3_575
H(12) S(1) 2.860 4_575
H(12) C(2) 3.268 .
H(12) C(16) 3.252 .
H(12) C(17) 2.025 .
H(12) C(19) 2.039 .
H(12) C(25) 2.682 .
H(12) C(26) 2.628 .
H(12) C(28) 2.476 .
H(12) H(3) 3.549 2_555
H(12) H(4) 3.552 4_675
H(12) H(11) 2.318 .
H(12) H(15) 3.391 3_565
H(12) H(17) 2.078 .
H(12) H(18) 2.446 .
H(12) H(19) 3.400 .
H(13) C(3) 3.277 .
H(13) C(5) 2.052 .
H(13) C(7) 3.486 3_465
H(13) C(8) 3.234 3_465
H(13) C(13) 3.294 3_465
H(13) C(14) 2.880 1_545
H(13) C(21) 2.024 .
H(13) C(22) 3.271 .
H(13) C(25) 3.395 3_565
H(13) C(28) 3.496 3_565
H(13) H(2) 2.346 .
H(13) H(7) 2.713 1_545
H(13) H(8) 2.942 1_545
H(13) H(9) 2.511 1_545
H(13) H(14) 2.322 .
H(13) H(18) 3.177 3_565
H(13) H(19) 3.381 3_565
H(14) C(1) 3.501 3_465
H(14) C(2) 3.290 3_465
H(14) C(5) 3.256 .
H(14) C(12) 3.323 3_465
H(14) C(13) 3.380 3_465
H(14) C(15) 2.951 3_465
H(14) C(16) 3.104 3_465
H(14) C(20) 2.019 .
H(14) C(22) 2.050 .
H(14) C(23) 2.644 .
H(14) C(27) 3.306 .
H(14) C(28) 3.542 3_565
H(14) H(4) 3.395 2_545
H(14) H(10) 3.381 3_465
H(14) H(13) 2.322 .
H(14) H(15) 2.478 .
H(14) H(18) 3.571 3_565
H(14) H(19) 2.839 3_565
H(15) C(2) 3.389 3_465
H(15) C(3) 3.434 3_465
H(15) C(7) 3.591 2_545
H(15) C(9) 3.423 2_545
H(15) C(17) 3.575 3_465
H(15) C(18) 3.111 3_465
H(15) C(19) 3.003 3_465
H(15) C(21) 2.652 .
H(15) C(22) 2.066 .
H(15) C(24) 2.007 .
H(15) C(25) 3.276 .
H(15) C(26) 3.329 3_465
H(15) C(27) 3.305 .
H(15) C(27) 3.334 3_465
H(15) H(4) 2.834 2_545
H(15) H(5) 2.600 2_545
H(15) H(12) 3.391 3_465
H(15) H(14) 2.478 .
H(15) H(16) 2.292 .
H(16) C(8) 3.472 4_575
H(16) C(9) 3.161 4_575
H(16) C(10) 3.349 4_575
H(16) C(21) 3.344 3_465
H(16) C(22) 3.267 .
H(16) C(22) 3.126 3_465
H(16) C(23) 2.001 .
H(16) C(25) 2.049 .
H(16) C(26) 3.273 .
H(16) C(27) 3.290 3_465
H(16) C(28) 2.595 .
H(16) H(5) 2.930 2_545
H(16) H(5) 3.362 4_575
H(16) H(6) 3.563 4_575
H(16) H(15) 2.292 .
H(16) H(17) 2.941 .
H(16) H(18) 3.438 .
H(16) H(19) 2.340 .
H(17) S(1) 3.090 4_575
H(17) C(1) 3.181 4_575
H(17) C(4) 3.146 4_575
H(17) C(6) 3.435 4_575
H(17) C(7) 3.592 4_575
H(17) C(8) 3.541 4_575
H(17) C(13) 3.425 4_575
H(17) C(18) 2.829 .
H(17) C(19) 3.286 .
H(17) C(24) 2.900 .
H(17) C(25) 2.031 .
H(17) C(26) 3.005 .
H(17) H(1) 3.473 4_575
H(17) H(12) 2.078 .
H(17) H(16) 2.941 .
H(17) H(18) 1.551 .
H(17) H(19) 1.551 .
H(18) C(14) 3.432 3_475
H(18) C(18) 2.723 .
H(18) C(19) 2.775 .
H(18) C(20) 3.543 3_465
H(18) C(24) 3.220 .
H(18) C(25) 2.028 .
H(18) C(26) 2.665 .
H(18) H(7) 3.331 3_475
H(18) H(8) 2.724 3_475
H(18) H(10) 3.000 3_475
H(18) H(11) 3.479 3_475
H(18) H(12) 2.446 .
H(18) H(13) 3.177 3_465
H(18) H(14) 3.571 3_465
H(18) H(16) 3.438 .
H(18) H(17) 1.551 .
H(18) H(19) 1.551 .
H(19) C(4) 3.466 4_575
H(19) C(6) 3.095 4_575
H(19) C(7) 2.871 4_575
H(19) C(8) 3.105 4_575
H(19) C(20) 3.356 3_465
H(19) C(21) 3.002 3_465
H(19) C(24) 2.540 .
H(19) C(25) 2.030 .
H(19) C(26) 3.268 .
H(19) H(3) 3.519 4_575
H(19) H(4) 3.152 4_575
H(19) H(12) 3.400 .
H(19) H(13) 3.381 3_465
H(19) H(14) 2.839 3_465
H(19) H(16) 2.340 .
H(19) H(17) 1.551 .
H(19) H(18) 1.551 .

loop_
_geom_torsion_atom_site_label_1
_geom_torsion_atom_site_label_2
_geom_torsion_atom_site_label_3
_geom_torsion_atom_site_label_4
_geom_torsion
S(1) P(1) C(1) C(4) -74.33(12)
S(1) P(1) C(1) C(13) 91.87(10)
S(1) P(1) C(2) C(15) -98.57(10)
S(1) P(1) C(2) C(19) 89.04(11)
S(1) P(1) C(3) C(5) 87.45(12)
S(1) P(1) C(3) C(27) -80.02(10)
C(1) P(1) C(2) C(15) 22.76(12)
C(1) P(1) C(2) C(19) -149.63(10)
C(2) P(1) C(1) C(4) 160.47(11)
C(2) P(1) C(1) C(13) -33.33(12)
C(1) P(1) C(3) C(5) -38.85(14)
C(1) P(1) C(3) C(27) 153.68(10)
C(3) P(1) C(1) C(4) 52.08(13)
C(3) P(1) C(1) C(13) -141.72(10)
C(2) P(1) C(3) C(5) -148.33(12)
C(2) P(1) C(3) C(27) 44.20(11)
C(3) P(1) C(2) C(15) 141.11(11)
C(3) P(1) C(2) C(19) -31.28(12)
P(1) C(1) C(4) C(6) 170.07(11)
P(1) C(1) C(13) C(8) -163.01(10)
P(1) C(1) C(13) C(12) 14.94(18)
C(4) C(1) C(13) C(8) 3.28(19)
C(4) C(1) C(13) C(12) -178.77(13)
C(13) C(1) C(4) C(6) 4.2(2)
P(1) C(2) C(15) C(12) 7.14(18)
P(1) C(2) C(15) C(16) -166.93(11)
P(1) C(2) C(19) C(18) 168.60(10)
P(1) C(2) C(19) C(26) -4.10(18)
C(15) C(2) C(19) C(18) -3.6(2)
C(15) C(2) C(19) C(26) -176.33(12)
C(19) C(2) C(15) C(12) 179.24(12)
C(19) C(2) C(15) C(16) 5.2(2)
P(1) C(3) C(5) C(20) -163.89(11)
P(1) C(3) C(27) C(22) 158.50(10)
P(1) C(3) C(27) C(26) -22.85(17)
C(5) C(3) C(27) C(22) -9.54(19)
C(5) C(3) C(27) C(26) 169.11(13)
C(27) C(3) C(5) C(20) 3.1(2)
C(1) C(4) C(6) C(7) -7.1(2)
C(3) C(5) C(20) C(21) 4.9(2)
C(4) C(6) C(7) C(8) 2.3(2)
C(6) C(7) C(8) C(9) -173.32(14)
C(6) C(7) C(8) C(13) 5.2(2)
C(7) C(8) C(9) C(10) 175.99(14)
C(7) C(8) C(13) C(1) -7.9(2)
C(7) C(8) C(13) C(12) 174.08(13)
C(9) C(8) C(13) C(1) 170.66(13)
C(9) C(8) C(13) C(12) -7.4(2)
C(13) C(8) C(9) C(10) -2.5(2)
C(8) C(9) C(10) C(11) 7.2(2)
C(9) C(10) C(11) C(12) -1.6(2)
C(9) C(10) C(11) C(14) -178.78(14)
C(10) C(11) C(12) C(13) -8.4(2)
C(10) C(11) C(12) C(15) 165.83(13)
C(14) C(11) C(12) C(13) 168.56(14)
C(14) C(11) C(12) C(15) -17.2(2)
C(11) C(12) C(13) C(1) -165.15(13)
C(11) C(12) C(13) C(8) 12.8(2)
C(11) C(12) C(15) C(2) 152.62(14)
C(11) C(12) C(15) C(16) -33.4(2)
C(13) C(12) C(15) C(2) -33.22(19)
C(13) C(12) C(15) C(16) 140.75(14)
C(15) C(12) C(13) C(1) 20.5(2)
C(15) C(12) C(13) C(8) -161.53(12)
C(2) C(15) C(16) C(17) -3.3(2)
C(12) C(15) C(16) C(17) -177.62(13)
C(15) C(16) C(17) C(18) 0.0(2)
C(16) C(17) C(18) C(19) 1.7(2)
C(17) C(18) C(19) C(2) 0.1(2)
C(17) C(18) C(19) C(26) 173.11(13)
C(2) C(19) C(26) C(25) -153.09(14)
C(2) C(19) C(26) C(27) 35.08(19)
C(18) C(19) C(26) C(25) 34.3(2)
C(18) C(19) C(26) C(27) -137.58(14)
C(5) C(20) C(21) C(22) -6.2(2)
C(20) C(21) C(22) C(23) 179.84(14)
C(20) C(21) C(22) C(27) -0.5(2)
C(21) C(22) C(23) C(24) 179.42(14)
C(21) C(22) C(27) C(3) 8.3(2)
C(21) C(22) C(27) C(26) -170.39(13)
C(23) C(22) C(27) C(3) -172.07(13)
C(23) C(22) C(27) C(26) 9.2(2)
C(27) C(22) C(23) C(24) -0.2(2)
C(22) C(23) C(24) C(25) -5.5(2)
C(23) C(24) C(25) C(26) 1.7(2)
C(23) C(24) C(25) C(28) 179.71(14)
C(24) C(25) C(26) C(19) -164.32(13)
C(24) C(25) C(26) C(27) 7.4(2)
C(28) C(25) C(26) C(19) 17.9(2)
C(28) C(25) C(26) C(27) -170.35(13)
C(19) C(26) C(27) C(3) -19.5(2)
C(19) C(26) C(27) C(22) 159.13(13)
C(25) C(26) C(27) C(3) 168.47(13)
C(25) C(26) C(27) C(22) -12.9(2)
